data_4519195
loop_
_publ_author_name
'Singh, Jatinder'
'Staples, Richard J.'
'Shreeve, Jean'ne M.'

_publ_section_title
;
 Pushing the Limit of Nitro Groups on a Pyrazole Ring with
 Energy-Stability Balance.
;
_journal_issue 51
_journal_name_full 'ACS applied materials &amp; interfaces'
_journal_page_first 61357
_journal_page_last 61364
_journal_paper_doi 10.1021/acsami.1c21510
_journal_volume 13
_journal_year 2021
_chemical_formula_moiety 'C5 H N7 O10, 2(H5 N2)'
_chemical_formula_sum 'C5 H11 N11 O10'
_chemical_formula_weight 385.25
_space_group_crystal_system triclinic
_space_group_IT_number 2
_space_group_name_Hall '-P 1'
_space_group_name_H-M_alt 'P -1'
_atom_sites_solution_hydrogens difmap
_atom_sites_solution_primary direct
_audit_creation_date 2021-07-29
_audit_creation_method
;
Olex2 1.3
(compiled 2020.11.12 svn.r5f609507 for OlexSys, GUI svn.r6272)
;
_cell_angle_alpha 60.694(5)
_cell_angle_beta 69.675(4)
_cell_angle_gamma 70.204(4)
_cell_formula_units_Z 2
_cell_length_a 8.7988(3)
_cell_length_b 9.7297(4)
_cell_length_c 9.9474(5)
_cell_measurement_reflns_used 6192
_cell_measurement_temperature 100.0(2)
_cell_measurement_theta_max 78.6820
_cell_measurement_theta_min 5.2140
_cell_volume 681.40(6)
_computing_cell_refinement 'CrysAlisPro 1.171.41.112a (Rigaku OD, 2021)'
_computing_data_collection 'CrysAlisPro 1.171.41.112a (Rigaku OD, 2021)'
_computing_data_reduction 'CrysAlisPro 1.171.41.112a (Rigaku OD, 2021)'
_computing_molecular_graphics 'Olex2 1.3 (Dolomanov et al., 2009)'
_computing_publication_material 'Olex2 1.3 (Dolomanov et al., 2009)'
_computing_structure_refinement 'SHELXL 2018/3 (Sheldrick, 2015)'
_computing_structure_solution 'SHELXS  (Sheldrick, 2008)'
_diffrn_ambient_environment N~2~
_diffrn_ambient_temperature 100.0(2)
_diffrn_detector 'Hybrid Pixel Array Detector'
_diffrn_detector_area_resol_mean 10.0000
_diffrn_detector_type HyPix
_diffrn_measured_fraction_theta_full 0.996
_diffrn_measured_fraction_theta_max 0.973
_diffrn_measurement_details
;
List of Runs (angles in degrees, time in seconds):

  # Type    Start    End  Width  t~exp~   \w     \q     \k     \f   Frames
--------------------------------------------------------------------------
  1  \w    -77.00 -28.00   0.50    0.76    --  -47.36 108.00 176.00   98
  2  \w     23.00  79.00   0.50    0.76    --   47.36-108.00  79.00  112
  3  \w   -148.00-121.00   0.50    3.02    --  -91.75-108.00  79.00   54
  4  \w    -73.00 -48.00   0.50    3.02    --  -91.75 108.00 176.00   50
  5  \w     78.00 105.00   0.50    3.02    --  113.25-108.00  79.00   54
  6  \w    106.00 161.00   0.50    3.02    --  113.25 108.00 176.00  110
  7  \w    -62.00  13.00   0.50    0.76    --  -47.36  57.00 120.00  150
  8  \w    -21.00  26.00   0.50    0.76    --  -47.36  19.00-120.00   94
  9  \w    -61.00  14.00   0.50    0.76    --  -47.36  57.00-150.00  150
 10  \w    -24.00  28.00   0.50    0.76    --  -47.36  19.00-180.00  104
 11  \w    -20.00   6.00   0.50    0.76    --  -47.36  19.00 -30.00   52
 12  \w    -23.00  26.00   0.50    0.76    --  -47.36  19.00  90.00   98
 13  \w    -17.00  19.00   0.50    0.76    --   47.36 -19.00   0.00   72
 14  \w    -25.00  24.00   0.50    0.76    --   47.36 -19.00  30.00   98
 15  \w    -52.00 -27.00   0.50    3.02    --  -91.75  45.00  60.00   50
 16  \w   -163.00-127.00   0.50    3.02    --  -91.75 -94.00-150.00   72
 17  \w   -141.00 -97.00   0.50    3.02    --  -91.75 -15.00 120.00   88
 18  \w   -163.00-138.00   0.50    3.02    --  -91.75 -45.00 -90.00   50
 19  \w   -158.00-133.00   0.50    3.02    --  -91.75 -45.00-150.00   50
 20  \w     44.00  70.00   0.50    3.02    --  113.25 -61.00 150.00   52
 21  \w     47.00  75.00   0.50    3.02    --  113.25 -77.00  60.00   56
 22  \w     43.00  70.00   0.50    3.02    --  113.25 -61.00   0.00   54
 23  \w    129.00 169.00   0.50    3.02    --  113.25  45.00   0.00   80
 24  \w     71.00 101.00   0.50    3.02    --  113.25 -94.00 -90.00   60
 25  \w     42.00  69.00   0.50    3.02    --  113.25-125.00-180.00   54
 26  \w     44.00  70.00   0.50    3.02    --  113.25 -61.00-120.00   52
 27  \w     42.00  68.00   0.50    3.02    --  113.25 -94.00-180.00   52
 28  \w     79.00 104.00   0.50    3.02    --  113.25 -94.00-120.00   50
 29  \w     74.00 103.00   0.50    3.02    --  113.25 -94.00-180.00   58
 30  \w    123.00 175.00   0.50    3.02    --  113.25  45.00 -90.00  104
 31  \w     43.00  69.00   0.50    3.02    --  113.25 -94.00 -90.00   52
 32  \w    103.00 131.00   0.50    3.02    --  113.25  30.00 150.00   56
 33  \w    134.00 162.00   0.50    3.02    --  113.25  61.00  60.00   56
 34  \w     42.00  68.00   0.50    3.02    --  113.25 -94.00 -60.00   52
 35  \w     79.00 104.00   0.50    3.02    --  113.25 -94.00 -60.00   50
 36  \w     55.00 102.00   0.50    3.02    --  113.25 -94.00   0.00   94
 37  \w     42.00  67.00   0.50    3.02    --  113.25 -61.00  90.00   50
 38  \w    122.00 164.00   0.50    3.02    --  113.25  45.00-120.00   84
 39  \w     45.00  70.00   0.50    3.02    --  113.25 -61.00 -90.00   50
 40  \w    146.00 172.00   0.50    3.02    --  113.25  61.00 -30.00   52
 41  \w     77.00 103.00   0.50    3.02    --  113.25 -94.00 150.00   52
 42  \w     49.00  75.00   0.50    3.02    --  113.25 -94.00 150.00   52
 43  \w     44.00  70.00   0.50    3.02    --  113.25 -61.00-180.00   52
 44  \w    123.00 178.00   0.50    3.02    --  113.25  45.00  90.00  110
 45  \w     60.00  93.00   0.50    3.02    --  113.25 -77.00   0.00   66
 46  \w     43.00  69.00   0.50    3.02    --  113.25 -61.00 -30.00   52
 47  \w    123.00 150.00   0.50    3.02    --  113.25  45.00  60.00   54
 48  \w     43.00  69.00   0.50    3.02    --  113.25 -94.00-120.00   52
 49  \w     54.00 102.00   0.50    3.02    --  113.25 -94.00 -30.00   96
 50  \w     44.00  69.00   0.50    3.02    --  113.25 -94.00 120.00   50
 51  \w     71.00 102.00   0.50    3.02    --  113.25 -94.00 120.00   62
 52  \w    130.00 170.00   0.50    3.02    --  113.25  61.00 -60.00   80
 53  \w     46.00  71.00   0.50    3.02    --  113.25 -94.00  60.00   50
 54  \w     79.00 104.00   0.50    3.02    --  113.25 -94.00  60.00   50
 55  \w    123.00 155.00   0.50    3.02    --  113.25  45.00-150.00   64
 56  \w     45.00  70.00   0.50    3.02    --  113.25 -61.00 120.00   50
 57  \w     42.00  70.00   0.50    3.02    --  113.25 -61.00  60.00   56
 58  \w     52.00 104.00   0.50    3.02    --  113.25 -94.00-150.00  104
 59  \w    125.00 164.00   0.50    3.02    --  113.25  45.00  30.00   78
 60  \w    152.00 178.00   0.50    3.02    --  113.25  30.00 150.00   52
 61  \w    107.00 147.00   0.50    3.02    --  113.25  30.00 -30.00   80
 62  \w     44.00  69.00   0.50    3.02    --  113.25 -61.00-150.00   50
 63  \w    150.00 175.00   0.50    3.02    --  113.25  61.00 120.00   50
 64  \w    127.00 161.00   0.50    3.02    --  113.25  77.00 150.00   68
 65  \w     79.00 104.00   0.50    3.02    --  113.25 -94.00  90.00   50
 66  \w     79.00 104.00   0.50    3.02    --  113.25 -77.00 120.00   50
 67  \w     42.00  69.00   0.50    3.02    --  113.25 -61.00 -60.00   54
;
_diffrn_measurement_device 'four-circle diffractometer'
_diffrn_measurement_device_type 'XtaLAB Synergy, Dualflex, HyPix'
_diffrn_measurement_method '\w scans'
_diffrn_orient_matrix_type 'CrysAlisPro convention (1999,Acta A55,543-557)'
_diffrn_orient_matrix_UB_11 0.0649887026
_diffrn_orient_matrix_UB_12 -0.1793176220
_diffrn_orient_matrix_UB_13 0.0988579535
_diffrn_orient_matrix_UB_21 0.0566611723
_diffrn_orient_matrix_UB_22 0.0466745428
_diffrn_orient_matrix_UB_23 0.0995992821
_diffrn_orient_matrix_UB_31 -0.1702241810
_diffrn_orient_matrix_UB_32 -0.0100224706
_diffrn_orient_matrix_UB_33 0.1160732942
_diffrn_radiation_monochromator mirror
_diffrn_radiation_probe x-ray
_diffrn_radiation_type 'Cu K\a'
_diffrn_radiation_wavelength 1.54184
_diffrn_reflns_av_R_equivalents 0.0388
_diffrn_reflns_av_unetI/netI 0.0293
_diffrn_reflns_Laue_measured_fraction_full 0.996
_diffrn_reflns_Laue_measured_fraction_max 0.973
_diffrn_reflns_limit_h_max 9
_diffrn_reflns_limit_h_min -11
_diffrn_reflns_limit_k_max 12
_diffrn_reflns_limit_k_min -12
_diffrn_reflns_limit_l_max 12
_diffrn_reflns_limit_l_min -12
_diffrn_reflns_number 9345
_diffrn_reflns_point_group_measured_fraction_full 0.996
_diffrn_reflns_point_group_measured_fraction_max 0.973
_diffrn_reflns_theta_full 67.684
_diffrn_reflns_theta_max 79.863
_diffrn_reflns_theta_min 5.229
_diffrn_source 'micro-focus sealed X-ray tube'
_diffrn_source_current 1
_diffrn_source_type 'PhotonJet (Cu) X-ray Source'
_diffrn_source_voltage 50
_exptl_absorpt_coefficient_mu 1.585
_exptl_absorpt_correction_T_max 1.000
_exptl_absorpt_correction_T_min 0.459
_exptl_absorpt_correction_type gaussian
_exptl_absorpt_process_details
;
CrysAlisPro 1.171.41.112a (Rigaku Oxford Diffraction, 2021)
Numerical absorption correction based on gaussian integration over
a multifaceted crystal model
Empirical absorption correction using spherical harmonics,
implemented in SCALE3 ABSPACK scaling algorithm.
;
_exptl_crystal_colour yellow
_exptl_crystal_colour_primary yellow
_exptl_crystal_density_diffrn 1.878
_exptl_crystal_description needle
_exptl_crystal_F_000 396
_exptl_crystal_recrystallization_method 'used as received'
_exptl_crystal_size_max 0.261
_exptl_crystal_size_mid 0.056
_exptl_crystal_size_min 0.054
_refine_diff_density_max 0.471
_refine_diff_density_min -0.412
_refine_diff_density_rms 0.099
_refine_ls_extinction_method none
_refine_ls_goodness_of_fit_ref 1.106
_refine_ls_hydrogen_treatment refxyz
_refine_ls_matrix_type full
_refine_ls_number_parameters 277
_refine_ls_number_reflns 2896
_refine_ls_number_restraints 39
_refine_ls_restrained_S_all 1.100
_refine_ls_R_factor_all 0.0613
_refine_ls_R_factor_gt 0.0589
_refine_ls_shift/su_max 0.000
_refine_ls_shift/su_mean 0.000
_refine_ls_structure_factor_coef Fsqd
_refine_ls_weighting_details 'w=1/[\s^2^(Fo^2^)+(0.1016P)^2^+0.9556P] where P=(Fo^2^+2Fc^2^)/3'
_refine_ls_weighting_scheme calc
_refine_ls_wR_factor_gt 0.1768
_refine_ls_wR_factor_ref 0.1787
_reflns_Friedel_coverage 0.000
_reflns_number_gt 2659
_reflns_number_total 2896
_reflns_threshold_expression 'I > 2\s(I)'
_cod_data_source_file am1c21510_si_003.cif
_cod_data_source_block js721e
_cod_database_code 4519195
_shelx_shelxl_version_number 2018/3
_chemical_oxdiff_formula C5H11N11O10
_chemical_oxdiff_usercomment JS167B
_shelx_space_group_comment
;
The symmetry employed for this shelxl refinement is uniquely defined
by the following loop, which should always be used as a source of
symmetry information in preference to the above space-group names.
They are only intended as comments.
;
_reflns_odcompleteness_completeness 98.96
_reflns_odcompleteness_iscentric 1
_reflns_odcompleteness_theta 74.33
_olex2_refinement_description
;
1. Fixed Uiso
 At 1.5 times of:
  All H(H,H) groups
2. Restrained distances
 H10B-H10A
 1.39 with sigma of 0.02
 N10-H10A = N10-H10B
 0.93 with sigma of 0.02
 N11-H11B \\sim N11-H11A \\sim N11-H11C \\sim N8-H8A \\sim N8-H8B \\sim N9-H9C
\\sim N9-H9B \\sim N9-H9A ~
 N1-H1
 with sigma of 0.02
;
_olex2_diffrn_ambient_temperature_device 'Oxford Cryosystems'
_olex2_exptl_crystal_mounting_method 'The crystal was mounted on a nylon loop with paratone oil'
_olex2_submission_original_sample_id JS167B
_olex2_submission_special_instructions 'No special instructions were received'
_oxdiff_exptl_absorpt_empirical_details
;
Empirical correction (ABSPACK) includes:
- Absorption correction using spherical harmonics
- Frame scaling
;
_oxdiff_exptl_absorpt_empirical_full_max 1.856
_oxdiff_exptl_absorpt_empirical_full_min 0.417

loop_
_space_group_symop_operation_xyz
'x, y, z'
'-x, -y, -z'

loop_
_atom_site_label
_atom_site_type_symbol
_atom_site_fract_x
_atom_site_fract_y
_atom_site_fract_z
_atom_site_U_iso_or_equiv
_atom_site_adp_type
_atom_site_occupancy
_atom_site_site_symmetry_order
_atom_site_calc_flag
_atom_site_refinement_flags_posn
_atom_site_refinement_flags_adp
_atom_site_refinement_flags_occupancy
_atom_site_disorder_assembly
_atom_site_disorder_group
O1 O 0.6149(2) -0.0029(2) 1.0892(2) 0.0299(5) Uani 1 1 d . . . . .
O2 O 0.8684(2) -0.0982(2) 0.9939(2) 0.0308(5) Uani 1 1 d . . . . .
O3 O 1.1705(2) 0.2480(2) 0.6235(2) 0.0226(4) Uani 1 1 d . . . . .
O4 O 1.3017(2) 0.0409(2) 0.5681(2) 0.0237(4) Uani 1 1 d . . . . .
O5 O 1.1299(2) -0.1811(2) 0.6829(3) 0.0279(4) Uani 1 1 d . . . . .
O6 O 0.8678(2) -0.0831(2) 0.6922(2) 0.0243(4) Uani 1 1 d . . . . .
O7 O 0.6419(2) 0.2978(2) 1.0847(2) 0.0245(4) Uani 1 1 d . . . . .
O8 O 0.3759(2) 0.3373(3) 1.1800(2) 0.0278(4) Uani 1 1 d . . . . .
O9 O 0.3289(2) 0.4081(2) 0.7581(2) 0.0258(4) Uani 1 1 d . . . . .
O10 O 0.1942(2) 0.4185(2) 0.9829(2) 0.0239(4) Uani 1 1 d . . . . .
N1 N 0.8245(2) 0.3387(3) 0.6126(3) 0.0205(4) Uani 1 1 d D . . . .
H1 H 0.874(4) 0.394(4) 0.511(2) 0.024(8) Uiso 1 1 d D . . . .
N2 N 0.6817(3) 0.4146(3) 0.6785(3) 0.0209(4) Uani 1 1 d . . . . .
N3 N 0.7427(3) 0.0092(3) 0.9849(3) 0.0222(5) Uani 1 1 d . . . . .
N4 N 1.1697(2) 0.1207(3) 0.6187(2) 0.0196(4) Uani 1 1 d . . . . .
N5 N 1.0088(2) -0.0693(3) 0.6795(2) 0.0198(4) Uani 1 1 d . . . . .
N6 N 0.4962(3) 0.3250(3) 1.0713(3) 0.0211(4) Uani 1 1 d . . . . .
N7 N 0.3289(3) 0.3901(3) 0.8917(3) 0.0199(4) Uani 1 1 d . . . . .
C1 C 0.8697(3) 0.1835(3) 0.7085(3) 0.0191(5) Uani 1 1 d . . . . .
C2 C 0.7455(3) 0.1567(3) 0.8451(3) 0.0189(5) Uani 1 1 d . . . . .
C3 C 0.6309(3) 0.3035(3) 0.8210(3) 0.0193(5) Uani 1 1 d . . . . .
C4 C 1.0204(3) 0.0774(3) 0.6659(3) 0.0194(5) Uani 1 1 d . . . . .
C5 C 0.4794(3) 0.3423(3) 0.9299(3) 0.0200(5) Uani 1 1 d . . . . .
N8 N 0.5708(3) 0.2046(3) 0.5764(3) 0.0272(5) Uani 1 1 d D . . . .
H8A H 0.619(5) 0.098(3) 0.605(4) 0.037(10) Uiso 1 1 d D . . . .
H8B H 0.481(3) 0.204(5) 0.655(3) 0.032(9) Uiso 1 1 d D . . . .
N9 N 0.5209(3) 0.2577(3) 0.4323(3) 0.0209(5) Uani 1 1 d D . . . .
H9A H 0.454(4) 0.199(4) 0.441(5) 0.036(10) Uiso 1 1 d D . . . .
H9B H 0.613(3) 0.244(4) 0.359(3) 0.027(8) Uiso 1 1 d D . . . .
H9C H 0.474(4) 0.362(2) 0.404(4) 0.033(9) Uiso 1 1 d D . . . .
N10 N 0.9797(3) 0.5695(3) 0.7080(3) 0.0303(5) Uani 1 1 d D . . . .
N11 N 0.9711(3) 0.4116(3) 0.8318(3) 0.0220(5) Uani 1 1 d D . . . .
H11A H 1.024(4) 0.335(4) 0.795(4) 0.032(9) Uiso 1 1 d D . . . .
H11B H 0.866(3) 0.401(5) 0.886(4) 0.036(10) Uiso 1 1 d D . . . .
H11C H 1.027(5) 0.387(6) 0.905(4) 0.059(13) Uiso 1 1 d D . . . .
H10A H 1.048(5) 0.597(7) 0.742(7) 0.089 Uiso 1 1 d D U . . .
H10B H 0.885(4) 0.639(6) 0.735(7) 0.089 Uiso 1 1 d D U . . .

loop_
_atom_site_aniso_label
_atom_site_aniso_U_11
_atom_site_aniso_U_22
_atom_site_aniso_U_33
_atom_site_aniso_U_23
_atom_site_aniso_U_13
_atom_site_aniso_U_12
O1 0.0227(10) 0.0267(10) 0.0247(9) -0.0054(8) 0.0055(7) -0.0067(8)
O2 0.0255(10) 0.0236(9) 0.0275(10) -0.0065(8) -0.0026(8) 0.0034(8)
O3 0.0156(8) 0.0217(9) 0.0312(9) -0.0141(8) -0.0004(7) -0.0049(7)
O4 0.0108(8) 0.0237(9) 0.0340(10) -0.0159(8) 0.0012(7) -0.0010(7)
O5 0.0132(8) 0.0209(9) 0.0454(11) -0.0158(8) -0.0016(8) -0.0010(7)
O6 0.0126(8) 0.0250(9) 0.0351(10) -0.0137(8) -0.0029(7) -0.0045(7)
O7 0.0140(8) 0.0321(10) 0.0273(9) -0.0137(8) -0.0033(7) -0.0040(7)
O8 0.0170(9) 0.0407(11) 0.0254(9) -0.0179(9) 0.0031(7) -0.0074(8)
O9 0.0151(8) 0.0361(11) 0.0246(9) -0.0151(8) -0.0015(7) -0.0028(7)
O10 0.0107(8) 0.0307(10) 0.0288(9) -0.0169(8) 0.0015(7) -0.0017(7)
N1 0.0109(9) 0.0191(10) 0.0231(10) -0.0075(8) 0.0020(8) -0.0015(7)
N2 0.0132(9) 0.0197(10) 0.0244(10) -0.0095(8) 0.0004(8) -0.0016(8)
N3 0.0196(10) 0.0194(10) 0.0217(10) -0.0073(8) -0.0014(8) -0.0026(8)
N4 0.0137(10) 0.0193(10) 0.0226(10) -0.0090(8) -0.0005(8) -0.0029(8)
N5 0.0119(9) 0.0200(10) 0.0231(10) -0.0087(8) 0.0000(7) -0.0029(7)
N6 0.0149(10) 0.0219(10) 0.0231(10) -0.0096(8) 0.0002(8) -0.0043(8)
N7 0.0129(10) 0.0206(10) 0.0246(10) -0.0113(8) -0.0001(8) -0.0030(8)
C1 0.0128(11) 0.0188(11) 0.0236(11) -0.0088(9) -0.0017(9) -0.0035(9)
C2 0.0130(11) 0.0179(11) 0.0217(11) -0.0072(9) -0.0008(9) -0.0035(8)
C3 0.0138(11) 0.0205(12) 0.0227(11) -0.0102(9) -0.0012(9) -0.0037(9)
C4 0.0112(11) 0.0203(12) 0.0245(12) -0.0107(10) 0.0002(9) -0.0029(9)
C5 0.0120(11) 0.0223(12) 0.0229(12) -0.0102(10) -0.0006(9) -0.0025(9)
N8 0.0228(11) 0.0307(12) 0.0293(12) -0.0163(10) -0.0082(9) 0.0014(9)
N9 0.0147(10) 0.0204(10) 0.0243(10) -0.0097(8) -0.0005(8) -0.0034(8)
N10 0.0246(12) 0.0208(11) 0.0285(12) -0.0066(9) 0.0045(9) -0.0017(9)
N11 0.0177(10) 0.0216(11) 0.0241(11) -0.0095(9) -0.0009(8) -0.0051(8)

loop_
_atom_type_symbol
_atom_type_description
_atom_type_scat_dispersion_real
_atom_type_scat_dispersion_imag
_atom_type_scat_source
C C 0.0181 0.0091 'International Tables Vol C Tables 4.2.6.8 and 6.1.1.4'
H H 0.0000 0.0000 'International Tables Vol C Tables 4.2.6.8 and 6.1.1.4'
N N 0.0311 0.0180 'International Tables Vol C Tables 4.2.6.8 and 6.1.1.4'
O O 0.0492 0.0322 'International Tables Vol C Tables 4.2.6.8 and 6.1.1.4'

loop_
_exptl_crystal_face_index_h
_exptl_crystal_face_index_k
_exptl_crystal_face_index_l
_exptl_crystal_face_perp_dist
2 1 1 0.1328
-6 -2 -2 0.1219
0 -5 0 0.0247
0 5 0 0.0303
0 2 6 0.0361
0 -2 -6 0.0134

loop_
_geom_angle_atom_site_label_1
_geom_angle_atom_site_label_2
_geom_angle_atom_site_label_3
_geom_angle
_geom_angle_site_symmetry_1
_geom_angle_site_symmetry_3
_geom_angle_publ_flag
N2 N1 H1 118(2) . . ?
C1 N1 H1 128(2) . . ?
C1 N1 N2 113.2(2) . . ?
C3 N2 N1 105.7(2) . . ?
O1 N3 O2 123.9(2) . . ?
O1 N3 C2 118.0(2) . . ?
O2 N3 C2 118.0(2) . . ?
O3 N4 C4 117.8(2) . . ?
O4 N4 O3 120.2(2) . . ?
O4 N4 C4 122.0(2) . . ?
O5 N5 O6 121.3(2) . . ?
O5 N5 C4 122.2(2) . . ?
O6 N5 C4 116.4(2) . . ?
O7 N6 C5 116.4(2) . . ?
O8 N6 O7 120.6(2) . . ?
O8 N6 C5 123.0(2) . . ?
O9 N7 O10 119.8(2) . . ?
O9 N7 C5 117.2(2) . . ?
O10 N7 C5 123.0(2) . . ?
N1 C1 C2 104.9(2) . . ?
N1 C1 C4 123.6(2) . . ?
C2 C1 C4 131.5(2) . . ?
C1 C2 N3 125.6(2) . . ?
C1 C2 C3 106.7(2) . . ?
C3 C2 N3 127.7(2) . . ?
N2 C3 C2 109.5(2) . . ?
N2 C3 C5 121.5(2) . . ?
C2 C3 C5 128.9(2) . . ?
N4 C4 N5 121.9(2) . . ?
N4 C4 C1 119.4(2) . . ?
N5 C4 C1 118.7(2) . . ?
N6 C5 C3 117.3(2) . . ?
N7 C5 N6 122.7(2) . . ?
N7 C5 C3 120.1(2) . . ?
H8A N8 H8B 104(3) . . ?
N9 N8 H8A 106(2) . . ?
N9 N8 H8B 110(2) . . ?
N8 N9 H9A 114(3) . . ?
N8 N9 H9B 108(2) . . ?
N8 N9 H9C 106(2) . . ?
H9A N9 H9B 106(3) . . ?
H9A N9 H9C 113(3) . . ?
H9B N9 H9C 111(3) . . ?
N11 N10 H10A 99(4) . . ?
N11 N10 H10B 107(4) . . ?
H10A N10 H10B 95(2) . . ?
N10 N11 H11A 111(2) . . ?
N10 N11 H11B 113(3) . . ?
N10 N11 H11C 112(3) . . ?
H11A N11 H11B 112(3) . . ?
H11A N11 H11C 103(4) . . ?
H11B N11 H11C 105(4) . . ?

loop_
_geom_bond_atom_site_label_1
_geom_bond_atom_site_label_2
_geom_bond_distance
_geom_bond_site_symmetry_2
_geom_bond_publ_flag
O1 N3 1.230(3) . ?
O2 N3 1.232(3) . ?
O3 N4 1.265(3) . ?
O4 N4 1.253(3) . ?
O5 N5 1.235(3) . ?
O6 N5 1.249(3) . ?
O7 N6 1.259(3) . ?
O8 N6 1.245(3) . ?
O9 N7 1.253(3) . ?
O10 N7 1.257(3) . ?
N1 H1 0.905(18) . ?
N1 N2 1.352(3) . ?
N1 C1 1.340(3) . ?
N2 C3 1.328(3) . ?
N3 C2 1.428(3) . ?
N4 C4 1.370(3) . ?
N5 C4 1.403(3) . ?
N6 C5 1.387(3) . ?
N7 C5 1.369(3) . ?
C1 C2 1.387(3) . ?
C1 C4 1.454(3) . ?
C2 C3 1.404(3) . ?
C3 C5 1.466(3) . ?
N8 H8A 0.910(19) . ?
N8 H8B 0.895(18) . ?
N8 N9 1.439(3) . ?
N9 H9A 0.905(18) . ?
N9 H9B 0.906(18) . ?
N9 H9C 0.893(18) . ?
N10 N11 1.430(3) . ?
N10 H10A 0.94(2) . ?
N10 H10B 0.930(19) . ?
N11 H11A 0.912(18) . ?
N11 H11B 0.909(19) . ?
N11 H11C 0.913(19) . ?

loop_
_geom_hbond_atom_site_label_D
_geom_hbond_atom_site_label_H
_geom_hbond_atom_site_label_A
_geom_hbond_distance_DH
_geom_hbond_distance_HA
_geom_hbond_distance_DA
_geom_hbond_angle_DHA
_geom_hbond_site_symmetry_A
_geom_hbond_publ_flag
N1 H1 N10 0.905(18) 2.04(2) 2.894(3) 158(3) 2_766 yes
N8 H8A O4 0.910(19) 2.47(3) 3.075(3) 125(3) 2_756 yes
N8 H8B O1 0.895(18) 2.40(3) 3.097(3) 134(3) 2_657 yes
N9 H9A O3 0.905(18) 2.58(4) 3.013(3) 110(3) 1_455 yes
N9 H9A O4 0.905(18) 2.02(2) 2.855(3) 152(3) 1_455 yes
N9 H9B O5 0.906(18) 2.08(3) 2.854(3) 143(3) 2_756 yes
N9 H9C N2 0.893(18) 2.07(2) 2.938(3) 164(3) 2_666 yes
N11 H11A O3 0.912(18) 2.10(2) 2.952(3) 155(3) . yes
N11 H11C O10 0.913(19) 2.04(3) 2.890(3) 154(4) 1_655 yes
N10 H10A O5 0.94(2) 2.25(5) 3.008(3) 138(5) 1_565 yes
N10 H10A O9 0.94(2) 2.53(5) 3.030(3) 113(4) 1_655 yes
N10 H10B O8 0.930(19) 2.12(4) 2.916(3) 142(5) 2_667 yes
N10 H10B O10 0.930(19) 2.46(6) 2.962(3) 114(4) 2_667 yes

loop_
_geom_torsion_atom_site_label_1
_geom_torsion_atom_site_label_2
_geom_torsion_atom_site_label_3
_geom_torsion_atom_site_label_4
_geom_torsion
_geom_torsion_site_symmetry_1
_geom_torsion_site_symmetry_2
_geom_torsion_site_symmetry_3
_geom_torsion_site_symmetry_4
_geom_torsion_publ_flag
O1 N3 C2 C1 -171.0(2) . . . . ?
O1 N3 C2 C3 12.8(4) . . . . ?
O2 N3 C2 C1 8.9(4) . . . . ?
O2 N3 C2 C3 -167.2(2) . . . . ?
O3 N4 C4 N5 -173.7(2) . . . . ?
O3 N4 C4 C1 4.2(3) . . . . ?
O4 N4 C4 N5 8.2(4) . . . . ?
O4 N4 C4 C1 -173.9(2) . . . . ?
O5 N5 C4 N4 15.7(4) . . . . ?
O5 N5 C4 C1 -162.2(2) . . . . ?
O6 N5 C4 N4 -166.1(2) . . . . ?
O6 N5 C4 C1 16.0(3) . . . . ?
O7 N6 C5 N7 -172.3(2) . . . . ?
O7 N6 C5 C3 9.0(3) . . . . ?
O8 N6 C5 N7 6.6(4) . . . . ?
O8 N6 C5 C3 -172.0(2) . . . . ?
O9 N7 C5 N6 177.2(2) . . . . ?
O9 N7 C5 C3 -4.2(3) . . . . ?
O10 N7 C5 N6 -1.6(4) . . . . ?
O10 N7 C5 C3 177.0(2) . . . . ?
N1 N2 C3 C2 1.0(3) . . . . ?
N1 N2 C3 C5 179.0(2) . . . . ?
N1 C1 C2 N3 -177.2(2) . . . . ?
N1 C1 C2 C3 -0.4(3) . . . . ?
N1 C1 C4 N4 55.2(4) . . . . ?
N1 C1 C4 N5 -126.9(3) . . . . ?
N2 N1 C1 C2 1.1(3) . . . . ?
N2 N1 C1 C4 -178.6(2) . . . . ?
N2 C3 C5 N6 -117.0(3) . . . . ?
N2 C3 C5 N7 64.4(3) . . . . ?
N3 C2 C3 N2 176.4(2) . . . . ?
N3 C2 C3 C5 -1.4(4) . . . . ?
C1 N1 N2 C3 -1.3(3) . . . . ?
C1 C2 C3 N2 -0.4(3) . . . . ?
C1 C2 C3 C5 -178.2(2) . . . . ?
C2 C1 C4 N4 -124.3(3) . . . . ?
C2 C1 C4 N5 53.6(4) . . . . ?
C2 C3 C5 N6 60.6(4) . . . . ?
C2 C3 C5 N7 -118.1(3) . . . . ?
C4 C1 C2 N3 2.4(4) . . . . ?
C4 C1 C2 C3 179.2(3) . . . . ?

loop_
_exptl_oxdiff_crystal_face_indexfrac_h
_exptl_oxdiff_crystal_face_indexfrac_k
_exptl_oxdiff_crystal_face_indexfrac_l
_exptl_oxdiff_crystal_face_x
_exptl_oxdiff_crystal_face_y
_exptl_oxdiff_crystal_face_z
1.9990 0.9984 0.9991 0.0497 0.2594 -0.2343
-5.7015 -2.3678 -2.0973 -0.1533 -0.6425 0.7508
0.0156 -5.3240 0.1456 0.9701 -0.2331 0.0676
-0.0759 5.3263 -0.1104 -0.9709 0.2333 -0.0533
-0.0645 2.3575 6.0277 0.1689 0.7067 0.6870
0.2755 -2.2655 -5.9379 -0.1629 -0.6815 -0.7134
